data_1553800
loop_
_publ_author_name
'Tugny, Coralie'
'Khaled, Omar'
'Derat, Etienne'
'Goddard, Jean-Philippe'
'Mouri\`es-Mansuy, Virginie'
'Fensterbank, Louis'

_publ_section_title
;
 Gold(i)-catalyzed access to neomerane skeletons
;
_journal_issue 10
_journal_name_full 'Organic Chemistry Frontiers'
_journal_page_first 1906
_journal_paper_doi 10.1039/C7QO00360A
_journal_volume 4
_journal_year 2017
_chemical_formula_moiety '0.85(C22 H26 N4 O6), 0.15(C22 H26 N4 O6)'
_chemical_formula_sum 'C22 H26 N4 O6'
_chemical_formula_weight 442.47
_space_group_crystal_system triclinic
_space_group_IT_number 2
_space_group_name_Hall '-P 1'
_space_group_name_H-M_alt 'P -1'
_atom_sites_solution_hydrogens geom
_atom_sites_solution_primary dual
_atom_sites_solution_secondary difmap
_audit_creation_method SHELXL-2014/7
_audit_update_record
;
2017-03-29 deposited with the CCDC.
2017-06-12 downloaded from the CCDC.
;
_cell_angle_alpha 70.468(2)
_cell_angle_beta 74.252(2)
_cell_angle_gamma 71.371(2)
_cell_formula_units_Z 2
_cell_length_a 8.7959(5)
_cell_length_b 10.4916(6)
_cell_length_c 13.2932(8)
_cell_measurement_reflns_used 9983
_cell_measurement_temperature 200(1)
_cell_measurement_theta_max 30
_cell_measurement_theta_min 3
_cell_volume 1076.80(11)
_computing_cell_refinement 'Bruker SAINT'
_computing_data_collection 'Bruker APEX2'
_computing_data_reduction 'Bruker SAINT'
_computing_molecular_graphics 'SXGRAPH (Farrugia, 2012)'
_computing_publication_material 'WinGX publication routines (Farrugia, 2012)'
_computing_structure_refinement 'SHELXL-2014/7 (Sheldrick, 2014)'
_computing_structure_solution 'SHELXT-2014/5 (Sheldrick, 2014)'
_diffrn_ambient_temperature 200(1)
_diffrn_detector_area_resol_mean 8.3333
_diffrn_measured_fraction_theta_full 0.996
_diffrn_measured_fraction_theta_max 0.990
_diffrn_measurement_device_type 'Bruker APEX-II CCD'
_diffrn_measurement_method '\f and \w scans'
_diffrn_radiation_monochromator 'curved graphite'
_diffrn_radiation_source 'fine-focus sealed tube'
_diffrn_radiation_type MoK\a
_diffrn_radiation_wavelength 0.71073
_diffrn_reflns_av_R_equivalents 0.0159
_diffrn_reflns_av_unetI/netI 0.0182
_diffrn_reflns_Laue_measured_fraction_full 0.996
_diffrn_reflns_Laue_measured_fraction_max 0.990
_diffrn_reflns_limit_h_max 12
_diffrn_reflns_limit_h_min -12
_diffrn_reflns_limit_k_max 15
_diffrn_reflns_limit_k_min -15
_diffrn_reflns_limit_l_max 19
_diffrn_reflns_limit_l_min -18
_diffrn_reflns_number 18060
_diffrn_reflns_point_group_measured_fraction_full 0.996
_diffrn_reflns_point_group_measured_fraction_max 0.990
_diffrn_reflns_theta_full 25.242
_diffrn_reflns_theta_max 30.667
_diffrn_reflns_theta_min 2.128
_exptl_absorpt_coefficient_mu 0.101
_exptl_absorpt_correction_T_max 0.99
_exptl_absorpt_correction_T_min 0.99
_exptl_absorpt_correction_type multi-scan
_exptl_absorpt_process_details
; 
R.H. Blessing, Acta Cryst. (1995), A51, 33-38
;
_exptl_crystal_colour yellow
_exptl_crystal_density_diffrn 1.365
_exptl_crystal_density_method 'not measured'
_exptl_crystal_description block
_exptl_crystal_F_000 468
_exptl_crystal_size_max 0.1
_exptl_crystal_size_mid 0.05
_exptl_crystal_size_min 0.05
_refine_diff_density_max 0.528
_refine_diff_density_min -0.292
_refine_diff_density_rms 0.045
_refine_ls_extinction_method none
_refine_ls_goodness_of_fit_ref 1.036
_refine_ls_hydrogen_treatment constr
_refine_ls_matrix_type full
_refine_ls_number_parameters 343
_refine_ls_number_reflns 6584
_refine_ls_number_restraints 30
_refine_ls_restrained_S_all 1.034
_refine_ls_R_factor_all 0.0542
_refine_ls_R_factor_gt 0.0453
_refine_ls_shift/su_max 0.000
_refine_ls_shift/su_mean 0.000
_refine_ls_structure_factor_coef Fsqd
_refine_ls_weighting_details 'w=1/[\s^2^(Fo^2^)+(0.0651P)^2^+0.3550P] where P=(Fo^2^+2Fc^2^)/3'
_refine_ls_weighting_scheme calc
_refine_ls_wR_factor_gt 0.1248
_refine_ls_wR_factor_ref 0.1323
_reflns_number_gt 5516
_reflns_number_total 6584
_reflns_threshold_expression 'I > 2\s(I)'
_cod_data_source_file c7qo00360a2.cif
_cod_data_source_block compounds_13-14
_cod_database_code 1553800
_shelx_shelxl_version_number 2014/7
_shelx_space_group_comment
;
The symmetry employed for this shelxl refinement is uniquely defined
by the following loop, which should always be used as a source of
symmetry information in preference to the above space-group names.
They are only intended as comments.
;

loop_
_space_group_symop_operation_xyz
'x, y, z'
'-x, -y, -z'

loop_
_atom_site_label
_atom_site_type_symbol
_atom_site_fract_x
_atom_site_fract_y
_atom_site_fract_z
_atom_site_U_iso_or_equiv
_atom_site_adp_type
_atom_site_occupancy
_atom_site_site_symmetry_order
_atom_site_calc_flag
_atom_site_refinement_flags_posn
_atom_site_refinement_flags_adp
_atom_site_refinement_flags_occupancy
_atom_site_disorder_assembly
_atom_site_disorder_group
O1A O 0.78046(18) 0.73208(16) 0.82732(14) 0.0313(3) Uani 0.85 1 d . . P A 1
O2A O 0.56775(15) 0.90795(13) 0.86454(11) 0.0363(3) Uani 0.85 1 d . . P A 1
O1B O 0.8395(11) 0.6997(11) 0.8176(10) 0.041(2) Uani 0.15 1 d . U P B 2
O2B O 0.5914(9) 0.8568(9) 0.8403(8) 0.0461(18) Uani 0.15 1 d . U P B 2
O3 O 0.22069(14) 0.00094(11) 0.90093(7) 0.0420(2) Uani 1 1 d . . . . .
O4 O 0.23529(12) -0.19115(10) 0.86770(8) 0.0377(2) Uani 1 1 d . . . . .
O5 O 0.13810(16) -0.15622(12) 0.52233(9) 0.0500(3) Uani 1 1 d . . . . .
O6 O 0.23408(18) -0.01045(14) 0.37978(9) 0.0565(3) Uani 1 1 d . . . . .
N1 N 0.37664(12) 0.17516(10) 0.73946(8) 0.02719(19) Uani 1 1 d . . . . .
H1 H 0.3571 0.1440 0.8107 0.033 Uiso 1 1 calc R U . . .
N2 N 0.45347(12) 0.28275(10) 0.68896(8) 0.02615(19) Uani 1 1 d . . . . .
N3 N 0.24098(12) -0.06834(10) 0.83763(8) 0.02751(19) Uani 1 1 d . . . . .
N4 N 0.20309(14) -0.05920(12) 0.47841(9) 0.0354(2) Uani 1 1 d . . . . .
C1 C 0.50080(13) 0.32465(11) 0.75241(8) 0.0240(2) Uani 1 1 d . . . . .
C2 C 0.48561(15) 0.27012(12) 0.87426(9) 0.0292(2) Uani 1 1 d . . . . .
H2A H 0.5511 0.1723 0.8951 0.035 Uiso 1 1 calc R U . . .
H2B H 0.3703 0.2743 0.9100 0.035 Uiso 1 1 calc R U . . .
C3 C 0.55142(15) 0.36748(13) 0.90560(9) 0.0298(2) Uani 1 1 d . . . . .
H3A H 0.6121 0.3152 0.9659 0.036 Uiso 1 1 calc R U . . .
H3B H 0.4613 0.4436 0.9279 0.036 Uiso 1 1 calc R U . . .
C4 C 0.66519(14) 0.42606(12) 0.80224(9) 0.0267(2) Uani 1 1 d . . . . .
C5 C 0.58206(13) 0.44546(11) 0.70713(8) 0.0242(2) Uani 1 1 d . . . . .
C6 C 0.72380(15) 0.42613(13) 0.61203(9) 0.0302(2) Uani 1 1 d . . . . .
H6A H 0.7575 0.5143 0.5740 0.036 Uiso 1 1 calc R U . . .
H6B H 0.6927 0.3954 0.5593 0.036 Uiso 1 1 calc R U . . .
C7 C 0.86154(16) 0.31294(14) 0.66478(11) 0.0357(3) Uani 1 1 d . . . . .
H7A H 0.8503 0.2187 0.6735 0.043 Uiso 1 1 calc R U . . .
H7B H 0.9693 0.3223 0.6195 0.043 Uiso 1 1 calc R U . . .
C8 C 0.84502(15) 0.33531(13) 0.77489(10) 0.0331(2) Uani 1 1 d . . . . .
H8 H 0.8715 0.2458 0.8326 0.040 Uiso 1 1 calc R U . . .
C9 C 0.91676(14) 0.45228(13) 0.78106(10) 0.0309(2) Uani 1 1 d . . . . .
C10A C 0.74183(16) 0.53600(14) 0.80114(10) 0.0234(2) Uani 0.85 1 d . . P A 1
C10B C 0.7808(11) 0.5973(9) 0.8057(7) 0.0331(15) Uani 0.15 1 d . U P B 2
C11 C 0.45140(16) 0.58222(12) 0.68118(11) 0.0334(2) Uani 1 1 d . . . . .
H11A H 0.5027 0.6607 0.6519 0.050 Uiso 1 1 calc R U . . .
H11B H 0.3953 0.5807 0.6273 0.050 Uiso 1 1 calc R U . . .
H11C H 0.3723 0.5931 0.7476 0.050 Uiso 1 1 calc R U . . .
C12 C 1.02812(16) 0.51579(15) 0.67955(12) 0.0390(3) Uani 1 1 d . . . . .
H12A H 1.1378 0.4526 0.6751 0.059 Uiso 1 1 calc R U . . .
H12B H 0.9846 0.5297 0.6151 0.059 Uiso 1 1 calc R U . . .
H12C H 1.0336 0.6060 0.6832 0.059 Uiso 1 1 calc R U . . .
C13 C 0.99880(18) 0.40289(16) 0.88068(13) 0.0428(3) Uani 1 1 d . . . . .
H13A H 1.1116 0.3494 0.8629 0.064 Uiso 1 1 calc R U . . .
H13B H 0.9986 0.4842 0.9014 0.064 Uiso 1 1 calc R U . . .
H13C H 0.9385 0.3436 0.9412 0.064 Uiso 1 1 calc R U . . .
C14A C 0.67564(16) 0.65874(14) 0.82239(11) 0.0268(2) Uani 0.85 1 d . . P A 1
H14A H 0.5607 0.6960 0.8339 0.032 Uiso 0.85 1 calc R U P A 1
C15A C 0.7117(3) 0.8559(2) 0.8521(2) 0.0266(4) Uani 0.85 1 d . . P A 1
C16A C 0.8416(4) 0.9133(4) 0.8615(3) 0.0329(6) Uani 0.85 1 d . . P A 1
H16A H 0.8863 0.9663 0.7894 0.049 Uiso 0.85 1 calc R U P A 1
H16B H 0.9290 0.8360 0.8916 0.049 Uiso 0.85 1 calc R U P A 1
H16C H 0.7943 0.9749 0.9096 0.049 Uiso 0.85 1 calc R U P A 1
C14B C 0.6327(11) 0.5899(8) 0.8127(7) 0.0315(15) Uani 0.15 1 d . U P B 2
H14B H 0.5325 0.6586 0.8214 0.038 Uiso 0.15 1 calc R U P B 2
C15B C 0.7353(16) 0.8191(15) 0.8399(12) 0.024(2) Uani 0.15 1 d . U P B 2
C16B C 0.805(2) 0.905(3) 0.868(2) 0.038(4) Uani 0.15 1 d . U P B 2
H16D H 0.8380 0.9758 0.8031 0.056 Uiso 0.15 1 calc R U P B 2
H16E H 0.9006 0.8470 0.9010 0.056 Uiso 0.15 1 calc R U P B 2
H16F H 0.7240 0.9511 0.9207 0.056 Uiso 0.15 1 calc R U P B 2
C17 C 0.33209(13) 0.11864(11) 0.67783(8) 0.02339(19) Uani 1 1 d . . . . .
C18 C 0.26849(13) -0.00096(11) 0.72168(8) 0.02359(19) Uani 1 1 d . . . . .
C19 C 0.22715(13) -0.05923(11) 0.65650(9) 0.0253(2) Uani 1 1 d . . . . .
H19 H 0.1863 -0.1403 0.6874 0.030 Uiso 1 1 calc R U . . .
C20 C 0.24624(14) 0.00227(12) 0.54635(9) 0.0274(2) Uani 1 1 d . . . . .
C21 C 0.30698(15) 0.12093(13) 0.49945(9) 0.0309(2) Uani 1 1 d . . . . .
H21 H 0.3188 0.1623 0.4233 0.037 Uiso 1 1 calc R U . . .
C22 C 0.34941(15) 0.17732(12) 0.56387(9) 0.0290(2) Uani 1 1 d . . . . .
H22 H 0.3914 0.2577 0.5314 0.035 Uiso 1 1 calc R U . . .

loop_
_atom_site_aniso_label
_atom_site_aniso_U_11
_atom_site_aniso_U_22
_atom_site_aniso_U_33
_atom_site_aniso_U_23
_atom_site_aniso_U_13
_atom_site_aniso_U_12
O1A 0.0276(7) 0.0284(8) 0.0442(7) -0.0179(6) -0.0052(6) -0.0082(5)
O2A 0.0333(6) 0.0280(6) 0.0479(7) -0.0131(5) -0.0079(5) -0.0049(5)
O1B 0.037(4) 0.034(4) 0.059(5) -0.022(3) -0.008(4) -0.009(3)
O2B 0.030(3) 0.041(4) 0.071(6) -0.020(4) -0.010(3) -0.009(3)
O3 0.0563(6) 0.0489(6) 0.0259(4) -0.0125(4) 0.0008(4) -0.0244(5)
O4 0.0473(5) 0.0333(4) 0.0335(4) 0.0034(3) -0.0133(4) -0.0197(4)
O5 0.0726(8) 0.0492(6) 0.0451(6) -0.0154(5) -0.0136(5) -0.0329(6)
O6 0.0888(9) 0.0658(7) 0.0292(5) -0.0142(5) -0.0124(5) -0.0360(7)
N1 0.0352(5) 0.0265(4) 0.0236(4) -0.0044(3) -0.0070(4) -0.0139(4)
N2 0.0311(5) 0.0232(4) 0.0262(4) -0.0046(3) -0.0068(3) -0.0106(3)
N3 0.0267(4) 0.0324(5) 0.0238(4) -0.0039(4) -0.0046(3) -0.0119(4)
N4 0.0439(6) 0.0379(6) 0.0316(5) -0.0140(4) -0.0098(4) -0.0128(5)
C1 0.0264(5) 0.0224(4) 0.0231(4) -0.0044(4) -0.0055(4) -0.0073(4)
C2 0.0366(6) 0.0306(5) 0.0227(5) -0.0027(4) -0.0054(4) -0.0161(4)
C3 0.0373(6) 0.0347(6) 0.0210(5) -0.0068(4) -0.0035(4) -0.0160(5)
C4 0.0325(5) 0.0300(5) 0.0215(4) -0.0051(4) -0.0058(4) -0.0143(4)
C5 0.0303(5) 0.0234(5) 0.0205(4) -0.0033(4) -0.0062(4) -0.0105(4)
C6 0.0345(6) 0.0347(6) 0.0225(5) -0.0068(4) -0.0031(4) -0.0133(5)
C7 0.0334(6) 0.0356(6) 0.0384(6) -0.0120(5) -0.0047(5) -0.0083(5)
C8 0.0321(6) 0.0353(6) 0.0319(6) -0.0032(5) -0.0101(5) -0.0114(5)
C9 0.0241(5) 0.0338(6) 0.0338(6) -0.0086(5) -0.0063(4) -0.0057(4)
C10A 0.0239(6) 0.0252(6) 0.0225(5) -0.0072(4) -0.0040(4) -0.0077(5)
C10B 0.041(4) 0.026(3) 0.035(4) -0.013(3) -0.008(3) -0.007(3)
C11 0.0371(6) 0.0250(5) 0.0352(6) -0.0030(4) -0.0095(5) -0.0073(4)
C12 0.0288(6) 0.0416(7) 0.0469(7) -0.0158(6) 0.0025(5) -0.0131(5)
C13 0.0393(7) 0.0444(7) 0.0500(8) -0.0149(6) -0.0222(6) -0.0036(6)
C14A 0.0248(6) 0.0285(6) 0.0308(6) -0.0111(5) -0.0042(5) -0.0092(5)
C15A 0.0354(10) 0.0220(9) 0.0232(8) -0.0058(7) -0.0063(7) -0.0080(7)
C16A 0.0344(16) 0.0347(10) 0.0389(11) -0.0114(8) -0.0106(11) -0.0164(10)
C14B 0.039(4) 0.025(3) 0.033(4) -0.017(3) -0.003(3) -0.005(3)
C15B 0.020(4) 0.029(6) 0.023(4) -0.005(4) -0.003(3) -0.012(3)
C16B 0.028(7) 0.039(6) 0.049(7) -0.012(5) -0.003(5) -0.015(5)
C17 0.0239(5) 0.0223(4) 0.0242(5) -0.0058(4) -0.0056(4) -0.0058(4)
C18 0.0243(5) 0.0238(5) 0.0221(4) -0.0046(4) -0.0045(4) -0.0071(4)
C19 0.0253(5) 0.0241(5) 0.0277(5) -0.0072(4) -0.0052(4) -0.0074(4)
C20 0.0306(5) 0.0284(5) 0.0266(5) -0.0100(4) -0.0069(4) -0.0079(4)
C21 0.0391(6) 0.0321(5) 0.0228(5) -0.0046(4) -0.0070(4) -0.0128(5)
C22 0.0369(6) 0.0268(5) 0.0243(5) -0.0025(4) -0.0067(4) -0.0131(4)

loop_
_atom_type_symbol
_atom_type_description
_atom_type_scat_dispersion_real
_atom_type_scat_dispersion_imag
_atom_type_scat_source
C C 0.0033 0.0016 'International Tables Vol C Tables 4.2.6.8 and 6.1.1.4'
H H 0.0000 0.0000 'International Tables Vol C Tables 4.2.6.8 and 6.1.1.4'
N N 0.0061 0.0033 'International Tables Vol C Tables 4.2.6.8 and 6.1.1.4'
O O 0.0106 0.0060 'International Tables Vol C Tables 4.2.6.8 and 6.1.1.4'

loop_
_geom_angle_atom_site_label_1
_geom_angle_atom_site_label_2
_geom_angle_atom_site_label_3
_geom_angle
C15A O1A C14A 117.66(17)
C15B O1B C10B 121.1(9)
C17 N1 N2 119.08(9)
C1 N2 N1 115.26(9)
O4 N3 O3 123.13(10)
O4 N3 C18 118.23(10)
O3 N3 C18 118.62(9)
O5 N4 O6 123.67(11)
O5 N4 C20 118.54(11)
O6 N4 C20 117.78(11)
N2 C1 C2 128.19(10)
N2 C1 C5 120.28(9)
C2 C1 C5 111.52(9)
C1 C2 C3 104.43(9)
C2 C3 C4 104.52(9)
C10A C4 C3 118.95(9)
C10A C4 C5 120.40(9)
C3 C4 C5 105.31(9)
C10A C4 C8 86.56(9)
C3 C4 C8 119.09(10)
C5 C4 C8 105.57(9)
C3 C4 C14B 100.1(3)
C5 C4 C14B 105.0(3)
C8 C4 C14B 120.2(3)
C1 C5 C11 108.92(9)
C1 C5 C6 112.97(9)
C11 C5 C6 113.89(9)
C1 C5 C4 101.12(8)
C11 C5 C4 114.74(9)
C6 C5 C4 104.53(9)
C5 C6 C7 104.52(9)
C8 C7 C6 106.05(10)
C7 C8 C4 106.30(9)
C7 C8 C9 118.88(10)
C4 C8 C9 90.59(9)
C10A C9 C12 116.78(11)
C10A C9 C13 113.15(11)
C12 C9 C13 110.41(11)
C10A C9 C8 86.35(9)
C12 C9 C8 117.13(11)
C13 C9 C8 111.18(11)
C12 C9 C10B 100.5(3)
C13 C9 C10B 99.3(3)
C8 C9 C10B 116.5(3)
C14A C10A C4 131.05(12)
C14A C10A C9 132.24(12)
C4 C10A C9 96.37(10)
C14B C10B O1B 131.6(8)
C14B C10B C9 110.3(7)
O1B C10B C9 118.0(7)
C10A C14A O1A 117.95(13)
O2A C15A O1A 123.3(2)
O2A C15A C16A 126.8(2)
O1A C15A C16A 109.9(3)
C10B C14B C4 102.0(6)
O2B C15B O1B 126.5(11)
O2B C15B C16B 117.1(15)
O1B C15B C16B 116.3(15)
N1 C17 C22 120.43(10)
N1 C17 C18 122.88(10)
C22 C17 C18 116.69(9)
C19 C18 C17 121.89(10)
C19 C18 N3 116.24(9)
C17 C18 N3 121.86(9)
C20 C19 C18 118.92(10)
C19 C20 C21 121.31(10)
C19 C20 N4 118.74(10)
C21 C20 N4 119.94(10)
C22 C21 C20 119.63(10)
C21 C22 C17 121.54(10)

loop_
_geom_bond_atom_site_label_1
_geom_bond_atom_site_label_2
_geom_bond_distance
O1A C15A 1.356(2)
O1A C14A 1.4023(19)
O2A C15A 1.197(3)
O1B C15B 1.365(14)
O1B C10B 1.400(13)
O2B C15B 1.199(15)
O3 N3 1.2300(14)
O4 N3 1.2282(13)
O5 N4 1.2235(15)
O6 N4 1.2254(15)
N1 C17 1.3505(13)
N1 N2 1.3842(13)
N2 C1 1.2780(14)
N3 C18 1.4534(14)
N4 C20 1.4517(14)
C1 C2 1.5101(15)
C1 C5 1.5214(14)
C2 C3 1.5314(16)
C3 C4 1.5326(15)
C4 C10A 1.5051(17)
C4 C5 1.5522(15)
C4 C8 1.5804(17)
C4 C14B 1.697(7)
C5 C11 1.5262(16)
C5 C6 1.5323(16)
C6 C7 1.5346(18)
C7 C8 1.5203(18)
C8 C9 1.5814(17)
C9 C10A 1.5102(17)
C9 C12 1.5240(18)
C9 C13 1.5376(18)
C9 C10B 1.677(9)
C10A C14A 1.3236(18)
C10B C14B 1.306(13)
C15A C16A 1.500(3)
C15B C16B 1.43(2)
C17 C22 1.4171(15)
C17 C18 1.4176(14)
C18 C19 1.3871(14)
C19 C20 1.3757(15)
C20 C21 1.3961(16)
C21 C22 1.3697(16)
